data_4077186
loop_
_publ_author_name
'Le Magu\`eres, P.'
'Lindeman, S. V.'
'Kochi, J. K.'

_publ_section_title
;
 Electron Redistribution of Aromatic Ligands in (Arene)Cr(CO)3Complexes.
 Structural (Bond-Length) Changes as Quantitative Measures
;
_journal_issue 1
_journal_name_full Organometallics
_journal_page_first 115
_journal_paper_doi 10.1021/om000658l
_journal_volume 20
_journal_year 2001
_chemical_compound_source 'chemical synthesis'
_chemical_formula_sum 'C26 H36'
_chemical_formula_weight 348.55
_chemical_name_systematic
; 
 1,2,3,4,7,8,9,10-Octahydro-1,1,4,4,7,7,10,10-octamethylnaphthacene 
;
_space_group_IT_number 14
_symmetry_cell_setting monoclinic
_symmetry_space_group_name_Hall '-P 2yn'
_symmetry_space_group_name_H-M 'P 1 21/n 1'
_atom_sites_solution_hydrogens geom
_atom_sites_solution_primary direct
_atom_sites_solution_secondary difmap
_audit_creation_method SHELXL
_cell_angle_alpha 90.00
_cell_angle_beta 108.8800(10)
_cell_angle_gamma 90.00
_cell_formula_units_Z 2
_cell_length_a 5.89910(10)
_cell_length_b 22.0559(5)
_cell_length_c 8.3897(2)
_cell_measurement_reflns_used 7691
_cell_measurement_temperature 123(2)
_cell_measurement_theta_max 36.2
_cell_measurement_theta_min 1.9
_cell_volume 1032.85(4)
_computing_cell_refinement 'SAINT V4.050 (Siemens, 1989-95)'
_computing_data_collection 'SMART V4.050 (Siemens, 1989-95)'
_computing_data_reduction 'SAINT & SADABS (Sheldrick, 1996)'
_computing_molecular_graphics 'XP V5.06 (Siemens, 1996)'
_computing_publication_material 'SHELXL-93 & XCIF V5.05 (Siemens, 1996)'
_computing_structure_refinement 'SHELXL-93 (Sheldrick, 1993)'
_computing_structure_solution 'SHELXS-86 (Sheldrick, 1990)'
_diffrn_ambient_temperature 123(2)
_diffrn_measurement_device 'Siemens SMART'
_diffrn_measurement_method
;
\w-scan, frame range 0.3 deg, hemisphere
;
_diffrn_radiation_monochromator graphite
_diffrn_radiation_source 'normal-focus sealed tube'
_diffrn_radiation_type MoK\a
_diffrn_radiation_wavelength 0.71073
_diffrn_reflns_av_R_equivalents 0.0247
_diffrn_reflns_av_sigmaI/netI 0.0243
_diffrn_reflns_limit_h_max 9
_diffrn_reflns_limit_h_min -9
_diffrn_reflns_limit_k_max 35
_diffrn_reflns_limit_k_min 0
_diffrn_reflns_limit_l_max 13
_diffrn_reflns_limit_l_min 0
_diffrn_reflns_number 12915
_diffrn_reflns_theta_max 36.20
_diffrn_reflns_theta_min 1.85
_diffrn_standards_decay_% 2.0
_diffrn_standards_number 420
_exptl_absorpt_coefficient_mu 0.062
_exptl_absorpt_correction_T_max 0.977
_exptl_absorpt_correction_T_min 0.780
_exptl_absorpt_correction_type 'empirical (SADABS procedure)'
_exptl_crystal_colour colourless
_exptl_crystal_density_diffrn 1.121
_exptl_crystal_density_method none
_exptl_crystal_description prism
_exptl_crystal_F_000 384
_exptl_crystal_size_max 0.5
_exptl_crystal_size_mid 0.3
_exptl_crystal_size_min 0.25
_refine_diff_density_max 0.505
_refine_diff_density_min -0.222
_refine_diff_density_rms 0.049
_refine_ls_extinction_method none
_refine_ls_goodness_of_fit_all 1.079
_refine_ls_goodness_of_fit_obs 1.093
_refine_ls_hydrogen_treatment refall
_refine_ls_matrix_type full
_refine_ls_number_parameters 190
_refine_ls_number_reflns 4642
_refine_ls_number_restraints 0
_refine_ls_restrained_S_all 1.096
_refine_ls_restrained_S_obs 1.093
_refine_ls_R_factor_all 0.0597
_refine_ls_R_factor_obs 0.0478
_refine_ls_shift/esd_max 0.001
_refine_ls_shift/esd_mean 0.000
_refine_ls_structure_factor_coef Fsqd
_refine_ls_weighting_details 'w=1/[\s^2^(Fo^2^)+(0.0661P)^2^+0.2138P] where P=(Fo^2^+2Fc^2^)/3'
_refine_ls_weighting_scheme calc
_refine_ls_wR_factor_all 0.1347
_refine_ls_wR_factor_obs 0.1232
_reflns_number_observed 3926
_reflns_number_total 4646
_reflns_observed_criterion >2sigma(I)
_cod_data_source_file om000658l.cif
_cod_data_source_block OMN
_cod_depositor_comments
;
The following automatic conversions were performed:

'_refine_ls_weighting_scheme' value 'calc
w=1/[\s^2^(Fo^2^)+(0.0661P)^2^+0.2138P] where P=(Fo^2^+2Fc^2^)/3' was
changed to 'calc'. New tag '_refine_ls_weighting_details' was
created. The value of the new tag was set to
'w=1/[\s^2^(Fo^2^)+(0.0661P)^2^+0.2138P] where P=(Fo^2^+2Fc^2^)/3'.

Automatic conversion script
Id: cif_fix_values 3143 2015-03-26 13:38:13Z robertas 
;
_cod_original_sg_symbol_H-M P2(1)/n
_cod_database_code 4077186

loop_
_symmetry_equiv_pos_as_xyz
'x, y, z'
'-x+1/2, y+1/2, -z+1/2'
'-x, -y, -z'
'x-1/2, -y-1/2, z-1/2'

loop_
_atom_site_aniso_label
_atom_site_aniso_U_11
_atom_site_aniso_U_22
_atom_site_aniso_U_33
_atom_site_aniso_U_23
_atom_site_aniso_U_13
_atom_site_aniso_U_12
C1 0.0144(3) 0.0130(3) 0.0126(2) -0.0004(2) 0.0040(2) -0.0011(2)
C2 0.0171(3) 0.0153(3) 0.0127(3) -0.0010(2) 0.0054(2) -0.0017(2)
C3 0.0139(3) 0.0139(3) 0.0134(3) 0.0010(2) 0.0041(2) 0.0002(2)
C4 0.0138(3) 0.0124(3) 0.0144(3) 0.0001(2) 0.0039(2) -0.0005(2)
C5 0.0168(3) 0.0138(3) 0.0137(3) -0.0019(2) 0.0050(2) -0.0020(2)
C6 0.0176(3) 0.0161(3) 0.0154(3) 0.0026(2) 0.0068(2) 0.0004(2)
C7 0.0253(4) 0.0226(3) 0.0252(4) -0.0017(3) 0.0137(3) -0.0079(3)
C8 0.0335(4) 0.0156(3) 0.0261(4) -0.0001(3) 0.0135(3) -0.0064(3)
C9 0.0183(3) 0.0127(3) 0.0202(3) -0.0017(2) 0.0076(2) -0.0023(2)
C10 0.0235(3) 0.0220(3) 0.0234(3) 0.0007(3) 0.0135(3) 0.0019(3)
C11 0.0274(4) 0.0272(4) 0.0201(3) 0.0085(3) 0.0075(3) 0.0077(3)
C12 0.0290(4) 0.0150(3) 0.0383(5) -0.0050(3) 0.0173(4) -0.0017(3)
C13 0.0214(3) 0.0242(4) 0.0242(4) -0.0032(3) 0.0021(3) -0.0063(3)

loop_
_atom_site_label
_atom_site_type_symbol
_atom_site_fract_x
_atom_site_fract_y
_atom_site_fract_z
_atom_site_U_iso_or_equiv
_atom_site_thermal_displace_type
_atom_site_occupancy
_atom_site_calc_flag
C1 C 0.49443(12) -0.01484(3) 0.92401(8) 0.01340(12) Uani 1 d
C2 C 0.59883(13) 0.01387(3) 0.81373(9) 0.01491(12) Uani 1 d
C3 C 0.71193(12) 0.06949(3) 0.84888(8) 0.01382(12) Uani 1 d
C4 C 0.72366(12) 0.09956(3) 1.00309(9) 0.01371(12) Uani 1 d
C5 C 0.62300(13) 0.07160(3) 1.11157(9) 0.01476(12) Uani 1 d
C6 C 0.81185(13) 0.09859(3) 0.72002(9) 0.01604(13) Uani 1 d
C7 C 1.0068(2) 0.14468(4) 0.80832(11) 0.0230(2) Uani 1 d
C8 C 0.9204(2) 0.18982(4) 0.91270(11) 0.0242(2) Uani 1 d
C9 C 0.85512(13) 0.15989(3) 1.05767(10) 0.01672(13) Uani 1 d
C10 C 0.9245(2) 0.05160(4) 0.63336(11) 0.02151(15) Uani 1 d
C11 C 0.6036(2) 0.12954(4) 0.58396(11) 0.0249(2) Uani 1 d
C12 C 0.7002(2) 0.20499(4) 1.11707(13) 0.0259(2) Uani 1 d
C13 C 1.0856(2) 0.14701(4) 1.20471(11) 0.0246(2) Uani 1 d
H2 H 0.5892(23) -0.0073(5) 0.7076(16) 0.023(3) Uiso 1 d
H5 H 0.6368(22) 0.0908(5) 1.2251(16) 0.022(3) Uiso 1 d
H7A H 1.1526(25) 0.1223(6) 0.8826(18) 0.031(3) Uiso 1 d
H7B H 1.0619(28) 0.1659(7) 0.7194(20) 0.044(4) Uiso 1 d
H8A H 0.7764(26) 0.2113(6) 0.8359(18) 0.033(3) Uiso 1 d
H8B H 1.0484(27) 0.2222(7) 0.9652(19) 0.040(4) Uiso 1 d
H10A H 1.0130(26) 0.0730(7) 0.5621(18) 0.036(4) Uiso 1 d
H10B H 0.7999(26) 0.0224(6) 0.5592(18) 0.035(3) Uiso 1 d
H10C H 1.0451(26) 0.0273(6) 0.7177(18) 0.033(3) Uiso 1 d
H11A H 0.5150(26) 0.1599(7) 0.6358(18) 0.040(4) Uiso 1 d
H11B H 0.4839(27) 0.0975(7) 0.5204(19) 0.039(4) Uiso 1 d
H11C H 0.6663(26) 0.1523(7) 0.5016(18) 0.040(4) Uiso 1 d
H12A H 0.7805(26) 0.2451(7) 1.1383(19) 0.039(4) Uiso 1 d
H12B H 0.6629(26) 0.1908(6) 1.2213(19) 0.037(4) Uiso 1 d
H12C H 0.5447(26) 0.2115(7) 1.0284(18) 0.034(3) Uiso 1 d
H13A H 1.1926(26) 0.1190(7) 1.1701(18) 0.036(4) Uiso 1 d
H13B H 1.0463(26) 0.1287(7) 1.2993(19) 0.038(4) Uiso 1 d
H13C H 1.1751(27) 0.1855(7) 1.2441(19) 0.042(4) Uiso 1 d

loop_
_atom_type_symbol
_atom_type_description
_atom_type_scat_dispersion_real
_atom_type_scat_dispersion_imag
_atom_type_scat_source
C C 0.0033 0.0016 'International Tables Vol C Tables 4.2.6.8 and 6.1.1.4'
H H 0.0000 0.0000 'International Tables Vol C Tables 4.2.6.8 and 6.1.1.4'

loop_
_geom_angle_atom_site_label_1
_geom_angle_atom_site_label_2
_geom_angle_atom_site_label_3
_geom_angle
_geom_angle_site_symmetry_1
_geom_angle_site_symmetry_3
C5 C1 C1 118.43(8) 3_657 3_657
C5 C1 C2 123.00(6) 3_657 .
C1 C1 C2 118.57(8) 3_657 .
C3 C2 C1 122.66(6) . .
C3 C2 H2 119.6(7) . .
C1 C2 H2 117.8(7) . .
C2 C3 C4 118.79(6) . .
C2 C3 C6 119.43(6) . .
C4 C3 C6 121.73(6) . .
C5 C4 C3 118.79(6) . .
C5 C4 C9 118.29(6) . .
C3 C4 C9 122.83(6) . .
C4 C5 C1 122.75(6) . 3_657
C4 C5 H5 120.5(7) . .
C1 C5 H5 116.7(7) 3_657 .
C3 C6 C7 109.68(6) . .
C3 C6 C10 112.11(6) . .
C7 C6 C10 107.71(6) . .
C3 C6 C11 108.20(6) . .
C7 C6 C11 110.96(7) . .
C10 C6 C11 108.19(6) . .
C8 C7 C6 111.96(7) . .
C8 C7 H7A 109.9(8) . .
C6 C7 H7A 109.2(8) . .
C8 C7 H7B 111.6(9) . .
C6 C7 H7B 108.5(9) . .
H7A C7 H7B 105.4(11) . .
C7 C8 C9 113.03(6) . .
C7 C8 H8A 108.1(8) . .
C9 C8 H8A 109.5(8) . .
C7 C8 H8B 111.4(8) . .
C9 C8 H8B 107.2(8) . .
H8A C8 H8B 107.5(12) . .
C4 C9 C13 108.03(6) . .
C4 C9 C8 111.60(6) . .
C13 C9 C8 109.33(7) . .
C4 C9 C12 111.21(6) . .
C13 C9 C12 108.85(7) . .
C8 C9 C12 107.79(6) . .
C6 C10 H10A 110.1(8) . .
C6 C10 H10B 112.1(8) . .
H10A C10 H10B 109.6(12) . .
C6 C10 H10C 110.5(8) . .
H10A C10 H10C 106.5(11) . .
H10B C10 H10C 107.8(11) . .
C6 C11 H11A 111.6(8) . .
C6 C11 H11B 109.4(8) . .
H11A C11 H11B 108.1(12) . .
C6 C11 H11C 110.1(8) . .
H11A C11 H11C 108.3(12) . .
H11B C11 H11C 109.2(12) . .
C9 C12 H12A 109.6(8) . .
C9 C12 H12B 113.3(8) . .
H12A C12 H12B 110.0(12) . .
C9 C12 H12C 110.7(8) . .
H12A C12 H12C 106.2(12) . .
H12B C12 H12C 106.6(11) . .
C9 C13 H13A 111.2(9) . .
C9 C13 H13B 110.2(9) . .
H13A C13 H13B 108.6(12) . .
C9 C13 H13C 110.1(9) . .
H13A C13 H13C 107.9(12) . .
H13B C13 H13C 108.7(12) . .

loop_
_geom_bond_atom_site_label_1
_geom_bond_atom_site_label_2
_geom_bond_distance
_geom_bond_site_symmetry_2
C1 C5 1.4150(10) 3_657
C1 C1 1.4159(13) 3_657
C1 C2 1.4161(10) .
C2 C3 1.3818(10) .
C2 H2 0.991(12) .
C3 C4 1.4355(10) .
C3 C6 1.5299(10) .
C4 C5 1.3824(10) .
C4 C9 1.5336(10) .
C5 C1 1.4150(10) 3_657
C5 H5 1.022(13) .
C6 C7 1.5341(11) .
C6 C10 1.5354(11) .
C6 C11 1.5398(11) .
C7 C8 1.5186(12) .
C7 H7A 1.012(14) .
C7 H7B 1.02(2) .
C8 C9 1.5383(11) .
C8 H8A 1.003(15) .
C8 H8B 1.03(2) .
C9 C13 1.5380(12) .
C9 C12 1.5387(11) .
C10 H10A 1.027(14) .
C10 H10B 1.023(14) .
C10 H10C 0.984(14) .
C11 H11A 1.028(15) .
C11 H11B 1.02(2) .
C11 H11C 1.015(14) .
C12 H12A 0.99(2) .
C12 H12B 1.018(15) .
C12 H12C 0.99(2) .
C13 H13A 0.991(15) .
C13 H13B 0.983(15) .
C13 H13C 1.00(2) .

loop_
_geom_torsion_atom_site_label_1
_geom_torsion_atom_site_label_2
_geom_torsion_atom_site_label_3
_geom_torsion_atom_site_label_4
_geom_torsion
_geom_torsion_site_symmetry_1
_geom_torsion_site_symmetry_4
C5 C1 C2 C3 179.59(7) 3_657 .
C1 C1 C2 C3 0.31(12) 3_657 .
C1 C2 C3 C4 -0.20(11) . .
C1 C2 C3 C6 -177.69(6) . .
C2 C3 C4 C5 0.48(10) . .
C6 C3 C4 C5 177.91(6) . .
C2 C3 C4 C9 177.06(6) . .
C6 C3 C4 C9 -5.51(10) . .
C3 C4 C5 C1 -0.92(11) . 3_657
C9 C4 C5 C1 -177.65(6) . 3_657
C2 C3 C6 C7 -158.04(7) . .
C4 C3 C6 C7 24.55(9) . .
C2 C3 C6 C10 -38.44(9) . .
C4 C3 C6 C10 144.15(7) . .
C2 C3 C6 C11 80.79(8) . .
C4 C3 C6 C11 -96.62(8) . .
C3 C6 C7 C8 -52.11(9) . .
C10 C6 C7 C8 -174.37(7) . .
C11 C6 C7 C8 67.38(9) . .
C6 C7 C8 C9 62.87(10) . .
C5 C4 C9 C13 68.95(8) . .
C3 C4 C9 C13 -107.64(8) . .
C5 C4 C9 C8 -170.84(7) . .
C3 C4 C9 C8 12.57(10) . .
C5 C4 C9 C12 -50.43(9) . .
C3 C4 C9 C12 132.98(8) . .
C7 C8 C9 C4 -40.22(10) . .
C7 C8 C9 C13 79.22(9) . .
C7 C8 C9 C12 -162.60(7) . .
